data_7229983
loop_
_publ_author_name
'Dankhoff, Katja'
'Weber, Birgit'

_publ_section_title
;
 Novel Cu(ii) complexes with NNO-Schiff base-like ligands -- structures
 and magnetic properties
;
_journal_issue 6
_journal_name_full CrystEngComm
_journal_page_first 818
_journal_paper_doi 10.1039/C7CE02007D
_journal_volume 20
_journal_year 2018
_chemical_formula_moiety 'C26 H30 Cu2 I2 N4 O6'
_chemical_formula_sum 'C13 H15 Cu I N2 O3'
_chemical_formula_weight 437.71
_chemical_name_common '[CuL30aI]'
_space_group_crystal_system monoclinic
_space_group_IT_number 14
_space_group_name_Hall '-P 2ybc'
_space_group_name_H-M_alt 'P 1 21/c 1'
_symmetry_space_group_name_Hall '-P 2ybc'
_symmetry_space_group_name_H-M 'P 1 21/c 1'
_atom_sites_solution_hydrogens geom
_atom_sites_solution_primary direct
_atom_sites_solution_secondary difmap
_audit_creation_date 2017-07-27
_audit_creation_method SHELXL-2014/7
_audit_update_record
;
2018-01-11 deposited with the CCDC.
2018-01-15 downloaded from the CCDC.
;
_cell_angle_alpha 90
_cell_angle_beta 92.391(3)
_cell_angle_gamma 90
_cell_formula_units_Z 4
_cell_length_a 7.8179(3)
_cell_length_b 14.6683(6)
_cell_length_c 13.0905(4)
_cell_measurement_reflns_used 8349
_cell_measurement_temperature 133(2)
_cell_measurement_theta_max 27.62
_cell_measurement_theta_min 2.08
_cell_volume 1499.85(10)
_computing_cell_refinement X-AREA-STOE
_computing_data_collection X-AREA-STOE
_computing_data_reduction X-AREA-STOE
_computing_molecular_graphics ORTEP-III
_computing_publication_material PLATON
_computing_structure_refinement 'SHELXL-2014 (Sheldrick, 2014)'
_computing_structure_solution SIR97
_diffrn_ambient_temperature 133(2)
_diffrn_detector_area_resol_mean 9
_diffrn_measured_fraction_theta_full 0.982
_diffrn_measured_fraction_theta_max 0.927
_diffrn_measurement_device_type STOE-STADIVARI
_diffrn_measurement_method omega-scan
_diffrn_radiation_type MoK\a
_diffrn_radiation_wavelength 0.71073
_diffrn_reflns_av_R_equivalents 0.0314
_diffrn_reflns_av_unetI/netI 0.0355
_diffrn_reflns_Laue_measured_fraction_full 0.982
_diffrn_reflns_Laue_measured_fraction_max 0.927
_diffrn_reflns_limit_h_max 9
_diffrn_reflns_limit_h_min -10
_diffrn_reflns_limit_k_max 19
_diffrn_reflns_limit_k_min -18
_diffrn_reflns_limit_l_max 8
_diffrn_reflns_limit_l_min -17
_diffrn_reflns_number 9126
_diffrn_reflns_point_group_measured_fraction_full 0.982
_diffrn_reflns_point_group_measured_fraction_max 0.927
_diffrn_reflns_theta_full 25.242
_diffrn_reflns_theta_max 28.465
_diffrn_reflns_theta_min 2.086
_diffrn_source 'fine-focus sealed tube'
_exptl_absorpt_coefficient_mu 3.522
_exptl_absorpt_correction_type none
_exptl_crystal_colour green
_exptl_crystal_density_diffrn 1.938
_exptl_crystal_density_method 'not measured'
_exptl_crystal_description block
_exptl_crystal_F_000 852
_exptl_crystal_size_max 0.101
_exptl_crystal_size_mid 0.077
_exptl_crystal_size_min 0.063
_refine_diff_density_max 0.502
_refine_diff_density_min -0.527
_refine_diff_density_rms 0.091
_refine_ls_extinction_method none
_refine_ls_goodness_of_fit_ref 0.936
_refine_ls_hydrogen_treatment constr
_refine_ls_matrix_type full
_refine_ls_number_parameters 181
_refine_ls_number_reflns 3516
_refine_ls_number_restraints 0
_refine_ls_restrained_S_all 0.936
_refine_ls_R_factor_all 0.0273
_refine_ls_R_factor_gt 0.0205
_refine_ls_shift/su_max 0.001
_refine_ls_shift/su_mean 0.000
_refine_ls_structure_factor_coef Fsqd
_refine_ls_weighting_details 'w=1/[\s^2^(Fo^2^)+(0.0209P)^2^] where P=(Fo^2^+2Fc^2^)/3'
_refine_ls_weighting_scheme calc
_refine_ls_wR_factor_gt 0.0458
_refine_ls_wR_factor_ref 0.0468
_reflns_number_gt 2940
_reflns_number_total 3516
_reflns_threshold_expression 'I > 2\s(I)'
_cod_data_source_file c7ce02007d2.cif
_cod_data_source_block cl099
_cod_depositor_comments 'Adding full bibliography for 7229962--7229987.cif.'
_cod_database_code 7229983
_shelx_space_group_comment
;
The symmetry employed for this shelxl refinement is uniquely defined
by the following loop, which should always be used as a source of
symmetry information in preference to the above space-group names.
They are only intended as comments.
;

loop_
_space_group_symop_operation_xyz
'x, y, z'
'-x, y+1/2, -z+1/2'
'-x, -y, -z'
'x, -y-1/2, z-1/2'

loop_
_atom_site_label
_atom_site_type_symbol
_atom_site_fract_x
_atom_site_fract_y
_atom_site_fract_z
_atom_site_U_iso_or_equiv
_atom_site_adp_type
_atom_site_occupancy
_atom_site_site_symmetry_order
_atom_site_calc_flag
_atom_site_refinement_flags_posn
_atom_site_refinement_flags_adp
C1 C 0.6476(3) 0.36402(18) 0.33048(19) 0.0248(5) Uani 1 1 d . .
H1 H 0.5881 0.4148 0.3013 0.030 Uiso 1 1 calc R U
C2 C 0.6365(3) 0.28141(19) 0.2809(2) 0.0275(6) Uani 1 1 d . .
H2 H 0.5725 0.2759 0.2179 0.033 Uiso 1 1 calc R U
C3 C 0.7196(3) 0.20630(19) 0.3239(2) 0.0253(5) Uani 1 1 d . .
H3 H 0.7104 0.1481 0.2922 0.030 Uiso 1 1 calc R U
C4 C 0.8163(3) 0.21782(17) 0.41384(19) 0.0227(5) Uani 1 1 d . .
H4 H 0.8766 0.1679 0.4443 0.027 Uiso 1 1 calc R U
C5 C 0.8239(3) 0.30353(16) 0.45894(17) 0.0178(5) Uani 1 1 d . .
C6 C 0.9278(3) 0.31923(17) 0.55632(18) 0.0225(5) Uani 1 1 d . .
H6A H 0.8947 0.2745 0.6085 0.027 Uiso 1 1 calc R U
H6B H 1.0508 0.3107 0.5440 0.027 Uiso 1 1 calc R U
C7 C 0.9711(3) 0.43346(16) 0.68151(18) 0.0176(4) Uani 1 1 d . .
H7 H 1.0402 0.3883 0.7150 0.021 Uiso 1 1 calc R U
C8 C 0.9566(3) 0.51849(16) 0.73239(17) 0.0185(5) Uani 1 1 d . .
C9 C 0.8580(3) 0.59057(16) 0.68927(18) 0.0201(5) Uani 1 1 d . .
C10 C 0.8402(4) 0.68153(18) 0.7409(2) 0.0285(6) Uani 1 1 d . .
H10A H 0.7604 0.7199 0.7002 0.043 Uiso 1 1 calc R U
H10B H 0.9523 0.7114 0.7469 0.043 Uiso 1 1 calc R U
H10C H 0.7962 0.6726 0.8092 0.043 Uiso 1 1 calc R U
C11 C 1.0560(3) 0.53106(17) 0.82874(19) 0.0229(5) Uani 1 1 d . .
C12 C 1.2489(4) 0.4611(2) 0.9497(2) 0.0319(6) Uani 1 1 d . .
H12A H 1.1857 0.4804 1.0100 0.038 Uiso 1 1 calc R U
H12B H 1.3383 0.5070 0.9370 0.038 Uiso 1 1 calc R U
C13 C 1.3283(4) 0.3699(2) 0.9681(2) 0.0383(7) Uani 1 1 d . .
H13A H 1.2399 0.3262 0.9864 0.057 Uiso 1 1 calc R U
H13B H 1.4150 0.3742 1.0242 0.057 Uiso 1 1 calc R U
H13C H 1.3823 0.3493 0.9060 0.057 Uiso 1 1 calc R U
N1 N 0.7396(3) 0.37553(14) 0.41891(15) 0.0190(4) Uani 1 1 d . .
N2 N 0.8990(2) 0.41143(13) 0.59341(15) 0.0185(4) Uani 1 1 d . .
O1 O 0.7763(2) 0.58522(12) 0.60334(13) 0.0252(4) Uani 1 1 d . .
O2 O 1.0724(3) 0.60075(14) 0.87705(15) 0.0385(5) Uani 1 1 d . .
O3 O 1.1329(2) 0.45267(12) 0.86111(13) 0.0258(4) Uani 1 1 d . .
Cu1 Cu 0.74666(4) 0.48585(2) 0.50892(2) 0.01866(7) Uani 1 1 d . .
I1 I 0.58207(2) 0.59839(2) 0.38453(2) 0.02191(5) Uani 1 1 d . .

loop_
_atom_site_aniso_label
_atom_site_aniso_U_11
_atom_site_aniso_U_22
_atom_site_aniso_U_33
_atom_site_aniso_U_23
_atom_site_aniso_U_13
_atom_site_aniso_U_12
C1 0.0273(12) 0.0276(13) 0.0189(12) -0.0014(10) -0.0081(10) 0.0034(11)
C2 0.0265(12) 0.0334(15) 0.0219(13) -0.0056(10) -0.0060(10) 0.0010(11)
C3 0.0241(12) 0.0261(13) 0.0258(13) -0.0109(10) 0.0003(10) 0.0002(11)
C4 0.0226(11) 0.0207(12) 0.0247(13) -0.0037(9) -0.0020(10) 0.0011(10)
C5 0.0165(10) 0.0199(12) 0.0168(11) -0.0015(8) 0.0000(9) -0.0011(9)
C6 0.0296(12) 0.0164(11) 0.0206(12) -0.0009(9) -0.0095(10) 0.0019(10)
C7 0.0163(10) 0.0187(11) 0.0174(11) 0.0020(8) -0.0031(9) -0.0032(9)
C8 0.0213(11) 0.0194(11) 0.0147(11) -0.0009(8) -0.0013(9) -0.0037(9)
C9 0.0221(11) 0.0182(11) 0.0200(11) -0.0010(9) 0.0006(9) -0.0043(10)
C10 0.0349(14) 0.0217(13) 0.0283(14) -0.0059(10) -0.0067(11) 0.0021(11)
C11 0.0271(12) 0.0232(12) 0.0183(12) 0.0009(9) -0.0021(10) -0.0053(10)
C12 0.0383(15) 0.0346(15) 0.0215(13) 0.0007(10) -0.0155(12) -0.0031(12)
C13 0.0360(15) 0.0447(18) 0.0328(16) 0.0017(13) -0.0150(13) 0.0038(14)
N1 0.0201(9) 0.0197(10) 0.0168(9) 0.0000(7) -0.0035(8) -0.0008(8)
N2 0.0191(9) 0.0164(10) 0.0194(10) 0.0001(7) -0.0040(8) -0.0017(8)
O1 0.0329(9) 0.0195(9) 0.0222(9) -0.0030(7) -0.0103(7) 0.0020(8)
O2 0.0606(13) 0.0244(10) 0.0288(10) -0.0054(8) -0.0199(10) 0.0008(10)
O3 0.0324(9) 0.0255(9) 0.0183(9) 0.0000(7) -0.0109(8) -0.0003(8)
Cu1 0.02232(14) 0.01575(14) 0.01729(14) -0.00060(10) -0.00670(11) 0.00181(12)
I1 0.02164(8) 0.02136(8) 0.02228(8) 0.00587(6) -0.00445(6) 0.00192(7)

loop_
_atom_type_symbol
_atom_type_description
_atom_type_scat_dispersion_real
_atom_type_scat_dispersion_imag
_atom_type_scat_source
C C 0.0033 0.0016 'International Tables Vol C Tables 4.2.6.8 and 6.1.1.4'
H H 0.0000 0.0000 'International Tables Vol C Tables 4.2.6.8 and 6.1.1.4'
N N 0.0061 0.0033 'International Tables Vol C Tables 4.2.6.8 and 6.1.1.4'
O O 0.0106 0.0060 'International Tables Vol C Tables 4.2.6.8 and 6.1.1.4'
Cu Cu 0.3201 1.2651 'International Tables Vol C Tables 4.2.6.8 and 6.1.1.4'
I I -0.4742 1.8119 'International Tables Vol C Tables 4.2.6.8 and 6.1.1.4'

loop_
_geom_angle_atom_site_label_1
_geom_angle_atom_site_label_2
_geom_angle_atom_site_label_3
_geom_angle
N1 C1 C2 122.4(2)
N1 C1 H1 118.8
C2 C1 H1 118.8
C1 C2 C3 119.3(2)
C1 C2 H2 120.4
C3 C2 H2 120.4
C4 C3 C2 118.6(2)
C4 C3 H3 120.7
C2 C3 H3 120.7
C3 C4 C5 119.0(2)
C3 C4 H4 120.5
C5 C4 H4 120.5
N1 C5 C4 122.4(2)
N1 C5 C6 116.8(2)
C4 C5 C6 120.8(2)
N2 C6 C5 109.87(19)
N2 C6 H6A 109.7
C5 C6 H6A 109.7
N2 C6 H6B 109.7
C5 C6 H6B 109.7
H6A C6 H6B 108.2
N2 C7 C8 126.3(2)
N2 C7 H7 116.8
C8 C7 H7 116.8
C9 C8 C7 121.5(2)
C9 C8 C11 120.7(2)
C7 C8 C11 117.6(2)
O1 C9 C8 123.5(2)
O1 C9 C10 113.5(2)
C8 C9 C10 122.9(2)
C9 C10 H10A 109.5
C9 C10 H10B 109.5
H10A C10 H10B 109.5
C9 C10 H10C 109.5
H10A C10 H10C 109.5
H10B C10 H10C 109.5
O2 C11 O3 121.2(2)
O2 C11 C8 126.8(2)
O3 C11 C8 112.0(2)
O3 C12 C13 107.2(2)
O3 C12 H12A 110.3
C13 C12 H12A 110.3
O3 C12 H12B 110.3
C13 C12 H12B 110.3
H12A C12 H12B 108.5
C12 C13 H13A 109.5
C12 C13 H13B 109.5
H13A C13 H13B 109.5
C12 C13 H13C 109.5
H13A C13 H13C 109.5
H13B C13 H13C 109.5
C5 N1 C1 118.3(2)
C5 N1 Cu1 113.96(15)
C1 N1 Cu1 127.41(17)
C7 N2 C6 117.25(19)
C7 N2 Cu1 126.93(17)
C6 N2 Cu1 115.73(14)
C9 O1 Cu1 131.22(16)
C11 O3 C12 115.6(2)
O1 Cu1 N2 90.31(8)
O1 Cu1 N1 173.28(8)
N2 Cu1 N1 83.18(8)
O1 Cu1 I1 87.98(5)
N2 Cu1 I1 171.32(6)
N1 Cu1 I1 98.22(6)

loop_
_geom_bond_atom_site_label_1
_geom_bond_atom_site_label_2
_geom_bond_distance
C1 N1 1.348(3)
C1 C2 1.376(4)
C1 H1 0.9500
C2 C3 1.387(4)
C2 H2 0.9500
C3 C4 1.383(3)
C3 H3 0.9500
C4 C5 1.389(3)
C4 H4 0.9500
C5 N1 1.340(3)
C5 C6 1.500(3)
C6 N2 1.458(3)
C6 H6A 0.9900
C6 H6B 0.9900
C7 N2 1.303(3)
C7 C8 1.421(3)
C7 H7 0.9500
C8 C9 1.412(3)
C8 C11 1.465(3)
C9 O1 1.272(3)
C9 C10 1.505(3)
C10 H10A 0.9800
C10 H10B 0.9800
C10 H10C 0.9800
C11 O2 1.206(3)
C11 O3 1.357(3)
C12 O3 1.447(3)
C12 C13 1.490(4)
C12 H12A 0.9900
C12 H12B 0.9900
C13 H13A 0.9800
C13 H13B 0.9800
C13 H13C 0.9800
N1 Cu1 2.001(2)
N2 Cu1 1.9298(19)
O1 Cu1 1.9189(17)
Cu1 I1 2.6186(3)

loop_
_geom_torsion_atom_site_label_1
_geom_torsion_atom_site_label_2
_geom_torsion_atom_site_label_3
_geom_torsion_atom_site_label_4
_geom_torsion
N1 C1 C2 C3 1.4(4)
C1 C2 C3 C4 -2.3(4)
C2 C3 C4 C5 1.3(4)
C3 C4 C5 N1 0.6(4)
C3 C4 C5 C6 -179.8(2)
N1 C5 C6 N2 6.0(3)
C4 C5 C6 N2 -173.6(2)
N2 C7 C8 C9 -0.3(4)
N2 C7 C8 C11 -176.7(2)
C7 C8 C9 O1 -0.1(4)
C11 C8 C9 O1 176.2(2)
C7 C8 C9 C10 -179.8(2)
C11 C8 C9 C10 -3.6(4)
C9 C8 C11 O2 -4.0(4)
C7 C8 C11 O2 172.4(3)
C9 C8 C11 O3 176.0(2)
C7 C8 C11 O3 -7.6(3)
C4 C5 N1 C1 -1.5(4)
C6 C5 N1 C1 178.9(2)
C4 C5 N1 Cu1 171.99(19)
C6 C5 N1 Cu1 -7.6(3)
C2 C1 N1 C5 0.5(4)
C2 C1 N1 Cu1 -172.0(2)
C8 C7 N2 C6 -178.5(2)
C8 C7 N2 Cu1 -2.1(4)
C5 C6 N2 C7 175.3(2)
C5 C6 N2 Cu1 -1.5(3)
C8 C9 O1 Cu1 3.1(4)
C10 C9 O1 Cu1 -177.15(18)
O2 C11 O3 C12 -6.6(4)
C8 C11 O3 C12 173.5(2)
C13 C12 O3 C11 -176.1(2)
